data_7208206
loop_
_publ_author_name
'Lu, Zhengliang'
'Gamez, Patrick'
'Kou, Hui-Zhong'
'Fan, Chunhua'
'Zhang, Haitao'
'Sun, Guoxin'

_publ_section_title
;
 Spin canting and metamagnetism in the two azido-bridged 1D complexes
 [Ni(3,5-dmpy)2(N3)2]n and [Co1.5(3,5-dmpy)3(N3)3]n
;
_journal_issue 15
_journal_name_full CrystEngComm
_journal_page_first 5035
_journal_paper_doi 10.1039/c2ce25174d
_journal_volume 14
_journal_year 2012
_chemical_formula_sum 'C14 H18 N8 Ni'
_chemical_formula_weight 357.07
_chemical_name_systematic
;
?
;
_space_group_IT_number 14
_symmetry_cell_setting monoclinic
_symmetry_space_group_name_Hall '-P 2yn'
_symmetry_space_group_name_H-M 'P 1 21/n 1'
_atom_sites_solution_hydrogens geom
_atom_sites_solution_primary direct
_atom_sites_solution_secondary difmap
_audit_creation_method SHELXL-97
_cell_angle_alpha 90.00
_cell_angle_beta 103.61(3)
_cell_angle_gamma 90.00
_cell_formula_units_Z 4
_cell_length_a 13.302(3)
_cell_length_b 7.5138(15)
_cell_length_c 16.637(3)
_cell_measurement_reflns_used 3890
_cell_measurement_temperature 293(2)
_cell_measurement_theta_max 33
_cell_measurement_theta_min 2.2
_cell_volume 1616.2(6)
_computing_cell_refinement 'RAPID AUTO'
_computing_data_collection 'Rigaku R-AXIS RAPID'
_computing_data_reduction 'RAPID AUTO'
_computing_molecular_graphics SHELXL97/PC
_computing_publication_material SHELXL97/PC
_computing_structure_refinement 'SHELXL-97 (Sheldrick, 1997)'
_computing_structure_solution 'SHELXS-97 (Sheldrick, 1990)'
_diffrn_ambient_temperature 293(2)
_diffrn_measured_fraction_theta_full 0.981
_diffrn_measured_fraction_theta_max 0.981
_diffrn_radiation_monochromator graphite
_diffrn_radiation_source 'fine-focus sealed tube'
_diffrn_radiation_type MoK\a
_diffrn_radiation_wavelength 0.71073
_diffrn_reflns_av_R_equivalents 0.0631
_diffrn_reflns_av_sigmaI/netI 0.0827
_diffrn_reflns_limit_h_max 16
_diffrn_reflns_limit_h_min 0
_diffrn_reflns_limit_k_max 9
_diffrn_reflns_limit_k_min 0
_diffrn_reflns_limit_l_max 20
_diffrn_reflns_limit_l_min -21
_diffrn_reflns_number 3622
_diffrn_reflns_theta_full 27.44
_diffrn_reflns_theta_max 27.44
_diffrn_reflns_theta_min 1.77
_exptl_absorpt_coefficient_mu 1.213
_exptl_absorpt_correction_T_max 0.92
_exptl_absorpt_correction_T_min 0.90
_exptl_absorpt_correction_type multi-scan
_exptl_absorpt_process_details '(SADABS; Bruker, 2000)'
_exptl_crystal_colour green
_exptl_crystal_density_diffrn 1.468
_exptl_crystal_density_method 'not measured'
_exptl_crystal_description needle
_exptl_crystal_F_000 744
_exptl_crystal_size_max 0.15
_exptl_crystal_size_mid 0.07
_exptl_crystal_size_min 0.07
_refine_diff_density_max 0.462
_refine_diff_density_min -0.387
_refine_diff_density_rms 0.133
_refine_ls_extinction_method none
_refine_ls_goodness_of_fit_ref 0.960
_refine_ls_hydrogen_treatment constr
_refine_ls_matrix_type full
_refine_ls_number_parameters 212
_refine_ls_number_reflns 3622
_refine_ls_number_restraints 24
_refine_ls_restrained_S_all 0.959
_refine_ls_R_factor_all 0.0907
_refine_ls_R_factor_gt 0.0413
_refine_ls_shift/su_max 0.001
_refine_ls_shift/su_mean 0.000
_refine_ls_structure_factor_coef Fsqd
_refine_ls_weighting_details 'calc w=1/[\s^2^(Fo^2^)+(0.0505P)^2^+0.0000P] where P=(Fo^2^+2Fc^2^)/3'
_refine_ls_weighting_scheme calc
_refine_ls_wR_factor_gt 0.1006
_refine_ls_wR_factor_ref 0.1125
_reflns_number_gt 2091
_reflns_number_total 3622
_reflns_threshold_expression >2sigma(I)
_cod_data_source_file c2ce25174d.txt
_cod_data_source_block q
_cod_depositor_comments
;
The following automatic conversions were performed:

'_symmetry_cell_setting' value 'Monoclinic' changed to 'monoclinic'
according to /home/saulius/struct/CIF-dictionaries/cif_core.dic
dictionary named 'cif_core.dic' version 2.4.1 from 2010-06-29.

Automatic conversion script
Id: cif_fix_values 1891 2012-01-12 08:04:46Z andrius 
;
_cod_original_cell_volume 1616.1(6)
_cod_original_sg_symbol_H-M P2(1)/n
_cod_database_code 7208206

loop_
_symmetry_equiv_pos_as_xyz
'x, y, z'
'-x+1/2, y+1/2, -z+1/2'
'-x, -y, -z'
'x-1/2, -y-1/2, z-1/2'

loop_
_atom_site_label
_atom_site_type_symbol
_atom_site_fract_x
_atom_site_fract_y
_atom_site_fract_z
_atom_site_U_iso_or_equiv
_atom_site_adp_type
_atom_site_occupancy
_atom_site_symmetry_multiplicity
_atom_site_calc_flag
_atom_site_refinement_flags
Ni1 Ni 0.96081(3) 0.75080(8) 0.08843(2) 0.02416(13) Uani 1 1 d .
N1 N 0.8247(2) 0.8445(4) 0.11769(18) 0.0278(7) Uani 1 1 d .
N2 N 1.0329(2) 0.6616(4) 0.20735(18) 0.0277(7) Uani 1 1 d .
N3 N 0.8924(2) 0.4976(4) 0.06451(19) 0.0339(7) Uani 1 1 d .
N4 N 0.8995(2) 0.4122(4) 0.00706(18) 0.0259(6) Uani 1 1 d .
N5 N 0.9033(2) 0.3246(5) -0.0506(2) 0.0375(8) Uani 1 1 d .
N6 N 0.8943(2) 0.8230(5) -0.03571(19) 0.0365(8) Uani 1 1 d .
N7 N 0.9355(2) 0.9109(4) -0.07639(17) 0.0262(6) Uani 1 1 d .
N8 N 0.9752(2) 0.9938(4) -0.11985(18) 0.0343(7) Uani 1 1 d .
C1 C 0.7687(2) 0.7467(6) 0.1574(2) 0.0325(7) Uani 1 1 d .
H1A H 0.7946 0.6367 0.1780 0.039 Uiso 1 1 calc R
C2 C 0.6739(3) 0.7995(6) 0.1698(3) 0.0389(10) Uani 1 1 d .
C3 C 0.6364(3) 0.9620(6) 0.1375(3) 0.0442(10) Uani 1 1 d .
H3A H 0.5723 1.0008 0.1438 0.053 Uiso 1 1 calc R
C4 C 0.6919(3) 1.0674(6) 0.0962(3) 0.0396(9) Uani 1 1 d .
C5 C 0.7865(3) 1.0019(5) 0.0874(2) 0.0338(8) Uani 1 1 d .
H5A H 0.8250 1.0708 0.0592 0.041 Uiso 1 1 calc R
C6 C 0.6139(4) 0.6814(8) 0.2142(3) 0.0643(15) Uani 1 1 d .
H6A H 0.6058 0.7395 0.2637 0.096 Uiso 1 1 calc R
H6B H 0.6504 0.5713 0.2284 0.096 Uiso 1 1 calc R
H6C H 0.5470 0.6577 0.1790 0.096 Uiso 1 1 calc R
C7 C 0.6544(4) 1.2464(8) 0.0597(4) 0.0698(15) Uani 1 1 d U
H7A H 0.5988 1.2296 0.0117 0.105 Uiso 1 1 calc R
H7B H 0.7102 1.3080 0.0443 0.105 Uiso 1 1 calc R
H7C H 0.6302 1.3155 0.1000 0.105 Uiso 1 1 calc R
C8 C 1.0760(3) 0.5005(5) 0.2153(2) 0.0304(8) Uani 1 1 d .
H8A H 1.0626 0.4258 0.1694 0.037 Uiso 1 1 calc R
C9 C 1.1401(3) 0.4378(5) 0.2882(2) 0.0321(8) Uani 1 1 d .
C10 C 1.1573(3) 0.5498(6) 0.3552(2) 0.0354(9) Uani 1 1 d .
H10A H 1.1994 0.5122 0.4052 0.043 Uiso 1 1 calc R
C11 C 1.1134(3) 0.7170(5) 0.3499(2) 0.0323(9) Uani 1 1 d .
C12 C 1.0516(3) 0.7675(6) 0.2740(2) 0.0296(8) Uani 1 1 d .
H12A H 1.0218 0.8801 0.2692 0.036 Uiso 1 1 calc R
C13 C 1.1890(3) 0.2566(7) 0.2905(3) 0.0478(10) Uani 1 1 d U
H13A H 1.2567 0.2681 0.2800 0.072 Uiso 1 1 calc R
H13B H 1.1470 0.1823 0.2489 0.072 Uiso 1 1 calc R
H13C H 1.1946 0.2041 0.3439 0.072 Uiso 1 1 calc R
C14 C 1.1346(4) 0.8427(7) 0.4226(2) 0.0513(12) Uani 1 1 d U
H14A H 1.1220 0.7828 0.4703 0.077 Uiso 1 1 calc R
H14B H 1.0899 0.9443 0.4101 0.077 Uiso 1 1 calc R
H14C H 1.2054 0.8810 0.4339 0.077 Uiso 1 1 calc R

loop_
_atom_site_aniso_label
_atom_site_aniso_U_11
_atom_site_aniso_U_22
_atom_site_aniso_U_33
_atom_site_aniso_U_23
_atom_site_aniso_U_13
_atom_site_aniso_U_12
Ni1 0.0250(2) 0.0270(2) 0.0204(2) -0.0006(2) 0.00517(14) -0.0001(2)
N1 0.0277(15) 0.0289(16) 0.0274(16) 0.0006(13) 0.0079(13) 0.0028(13)
N2 0.0289(15) 0.0284(16) 0.0245(16) -0.0016(13) 0.0034(12) 0.0002(13)
N3 0.0375(18) 0.0354(18) 0.0297(17) -0.0062(15) 0.0099(14) -0.0027(15)
N4 0.0190(14) 0.0305(16) 0.0269(16) 0.0037(14) 0.0029(12) -0.0001(12)
N5 0.0322(17) 0.0478(19) 0.0315(18) -0.0114(16) 0.0055(14) -0.0001(15)
N6 0.0335(17) 0.0476(19) 0.0265(17) 0.0072(15) 0.0030(14) -0.0076(15)
N7 0.0232(14) 0.0298(16) 0.0222(15) -0.0055(13) -0.0018(12) -0.0003(13)
N8 0.0395(17) 0.0363(19) 0.0286(16) -0.0003(15) 0.0112(14) -0.0050(15)
C1 0.0331(18) 0.0322(17) 0.0332(17) 0.002(2) 0.0097(15) 0.000(2)
C2 0.035(2) 0.048(3) 0.037(2) 0.0052(18) 0.0161(17) -0.0001(17)
C3 0.034(2) 0.044(3) 0.058(3) 0.001(2) 0.0180(19) 0.0053(19)
C4 0.035(2) 0.036(2) 0.048(2) 0.0051(19) 0.0107(18) 0.0076(18)
C5 0.036(2) 0.033(2) 0.035(2) 0.0052(17) 0.0119(16) -0.0009(17)
C6 0.054(3) 0.070(3) 0.081(4) 0.029(3) 0.040(3) 0.007(3)
C7 0.061(3) 0.050(3) 0.104(4) 0.025(3) 0.030(3) 0.019(3)
C8 0.0290(18) 0.031(2) 0.0298(19) -0.0018(16) 0.0044(15) 0.0005(16)
C9 0.0238(18) 0.034(2) 0.037(2) 0.0043(18) 0.0049(15) -0.0010(16)
C10 0.0279(19) 0.046(2) 0.0278(19) 0.0062(18) -0.0034(15) -0.0044(16)
C11 0.0310(18) 0.037(3) 0.0276(18) -0.0016(16) 0.0042(14) -0.0040(16)
C12 0.0327(17) 0.029(2) 0.0279(17) -0.0003(18) 0.0088(14) -0.0005(17)
C13 0.044(2) 0.040(2) 0.054(2) 0.007(3) 0.0006(18) 0.013(2)
C14 0.061(3) 0.055(3) 0.031(2) -0.013(2) -0.002(2) -0.001(2)

loop_
_atom_type_symbol
_atom_type_description
_atom_type_scat_dispersion_real
_atom_type_scat_dispersion_imag
_atom_type_scat_source
C C 0.0033 0.0016 'International Tables Vol C Tables 4.2.6.8 and 6.1.1.4'
H H 0.0000 0.0000 'International Tables Vol C Tables 4.2.6.8 and 6.1.1.4'
N N 0.0061 0.0033 'International Tables Vol C Tables 4.2.6.8 and 6.1.1.4'
Ni Ni 0.3393 1.1124 'International Tables Vol C Tables 4.2.6.8 and 6.1.1.4'

loop_
_geom_angle_atom_site_label_1
_geom_angle_atom_site_label_2
_geom_angle_atom_site_label_3
_geom_angle
_geom_angle_site_symmetry_1
_geom_angle_site_symmetry_3
N2 Ni1 N1 96.66(11) . .
N2 Ni1 N3 88.31(12) . .
N1 Ni1 N3 89.38(12) . .
N2 Ni1 N8 89.37(12) . 3_775
N1 Ni1 N8 87.55(12) . 3_775
N3 Ni1 N8 175.91(12) . 3_775
N2 Ni1 N6 175.13(13) . .
N1 Ni1 N6 87.45(12) . .
N3 Ni1 N6 89.10(13) . .
N8 Ni1 N6 93.45(13) 3_775 .
N2 Ni1 N5 87.86(12) . 3_765
N1 Ni1 N5 174.68(13) . 3_765
N3 Ni1 N5 93.59(13) . 3_765
N8 Ni1 N5 89.69(13) 3_775 3_765
N6 Ni1 N5 88.18(13) . 3_765
C1 N1 C5 117.9(3) . .
C1 N1 Ni1 123.0(3) . .
C5 N1 Ni1 118.7(2) . .
C8 N2 C12 117.8(3) . .
C8 N2 Ni1 118.3(2) . .
C12 N2 Ni1 123.1(3) . .
N4 N3 Ni1 122.3(3) . .
N3 N4 N5 177.8(4) . .
N4 N5 Ni1 126.5(3) . 3_765
N7 N6 Ni1 124.3(3) . .
N6 N7 N8 177.1(4) . .
N7 N8 Ni1 123.0(3) . 3_775
N1 C1 C2 123.7(4) . .
N1 C1 H1A 118.2 . .
C2 C1 H1A 118.2 . .
C3 C2 C1 117.0(4) . .
C3 C2 C6 122.1(4) . .
C1 C2 C6 120.9(4) . .
C4 C3 C2 121.2(4) . .
C4 C3 H3A 119.4 . .
C2 C3 H3A 119.4 . .
C3 C4 C5 117.1(4) . .
C3 C4 C7 123.3(4) . .
C5 C4 C7 119.6(4) . .
N1 C5 C4 123.1(4) . .
N1 C5 H5A 118.4 . .
C4 C5 H5A 118.4 . .
C2 C6 H6A 109.5 . .
C2 C6 H6B 109.5 . .
H6A C6 H6B 109.5 . .
C2 C6 H6C 109.5 . .
H6A C6 H6C 109.5 . .
H6B C6 H6C 109.5 . .
C4 C7 H7A 109.5 . .
C4 C7 H7B 109.5 . .
H7A C7 H7B 109.5 . .
C4 C7 H7C 109.5 . .
H7A C7 H7C 109.5 . .
H7B C7 H7C 109.5 . .
N2 C8 C9 123.7(4) . .
N2 C8 H8A 118.1 . .
C9 C8 H8A 118.1 . .
C10 C9 C8 116.9(4) . .
C10 C9 C13 123.1(3) . .
C8 C9 C13 120.0(4) . .
C9 C10 C11 121.3(3) . .
C9 C10 H10A 119.4 . .
C11 C10 H10A 119.4 . .
C10 C11 C12 117.3(3) . .
C10 C11 C14 121.5(4) . .
C12 C11 C14 121.2(4) . .
N2 C12 C11 123.1(4) . .
N2 C12 H12A 118.5 . .
C11 C12 H12A 118.5 . .
C9 C13 H13A 109.5 . .
C9 C13 H13B 109.5 . .
H13A C13 H13B 109.5 . .
C9 C13 H13C 109.5 . .
H13A C13 H13C 109.5 . .
H13B C13 H13C 109.5 . .
C11 C14 H14A 109.5 . .
C11 C14 H14B 109.5 . .
H14A C14 H14B 109.5 . .
C11 C14 H14C 109.5 . .
H14A C14 H14C 109.5 . .
H14B C14 H14C 109.5 . .

loop_
_geom_bond_atom_site_label_1
_geom_bond_atom_site_label_2
_geom_bond_distance
_geom_bond_site_symmetry_2
Ni1 N2 2.095(3) .
Ni1 N1 2.103(3) .
Ni1 N3 2.106(3) .
Ni1 N8 2.114(3) 3_775
Ni1 N6 2.117(3) .
Ni1 N5 2.127(3) 3_765
N1 C1 1.328(5) .
N1 C5 1.338(5) .
N2 C8 1.333(5) .
N2 C12 1.340(5) .
N3 N4 1.173(4) .
N4 N5 1.173(4) .
N5 Ni1 2.127(3) 3_765
N6 N7 1.170(4) .
N7 N8 1.171(4) .
N8 Ni1 2.114(3) 3_775
C1 C2 1.383(5) .
C1 H1A 0.9300 .
C2 C3 1.379(6) .
C2 C6 1.500(6) .
C3 C4 1.372(6) .
C3 H3A 0.9300 .
C4 C5 1.391(5) .
C4 C7 1.512(6) .
C5 H5A 0.9300 .
C6 H6A 0.9600 .
C6 H6B 0.9600 .
C6 H6C 0.9600 .
C7 H7A 0.9600 .
C7 H7B 0.9600 .
C7 H7C 0.9600 .
C8 C9 1.391(5) .
C8 H8A 0.9300 .
C9 C10 1.372(5) .
C9 C13 1.505(6) .
C10 C11 1.380(5) .
C10 H10A 0.9300 .
C11 C12 1.387(5) .
C11 C14 1.509(5) .
C12 H12A 0.9300 .
C13 H13A 0.9600 .
C13 H13B 0.9600 .
C13 H13C 0.9600 .
C14 H14A 0.9600 .
C14 H14B 0.9600 .
C14 H14C 0.9600 .
